data_7244014
loop_
_publ_author_name
'Manfroni, Giacomo'
'Prescimone, Alessandro'
'Constable, Edwin C.'
'Housecroft, Catherine E.'

_publ_section_title
;
 Stars and stripes: hexatopic
 tris(3,2&#x2032;:6&#x2032;,3&#x2032;&#x2032;-terpyridine) ligands that
 unexpectedly form one-dimensional coordination polymers
;
_journal_issue 3
_journal_name_full CrystEngComm
_journal_page_first 491
_journal_page_last 503
_journal_paper_doi 10.1039/D1CE01531A
_journal_volume 24
_journal_year 2022
_chemical_formula_moiety 'C51 H33 N9, 1.75[C3H7NO]'
_chemical_formula_sum 'C56.25 H45.25 N10.75 O1.75'
_chemical_formula_weight 899.78
_space_group_crystal_system orthorhombic
_space_group_IT_number 61
_space_group_name_Hall '-P 2ac 2ab'
_space_group_name_H-M_alt 'P b c a'
_atom_sites_solution_hydrogens geom
_atom_sites_solution_primary dual
_audit_creation_date 2020-10-02
_audit_creation_method
;
Olex2 1.3
(compiled 2020.07.31 svn.rc2a77460 for OlexSys, GUI svn.r6145)
;
_audit_update_record
;
2021-07-13 deposited with the CCDC.	2021-12-06 downloaded from the CCDC.
;
_cell_angle_alpha 90
_cell_angle_beta 90
_cell_angle_gamma 90
_cell_formula_units_Z 8
_cell_length_a 20.3991(5)
_cell_length_b 15.4857(3)
_cell_length_c 30.0422(5)
_cell_measurement_reflns_used 81610
_cell_measurement_temperature 150
_cell_measurement_theta_max 58.46
_cell_measurement_theta_min 2.56
_cell_volume 9490.2(3)
_computing_cell_refinement
;
X-Area Recipe 1.34.0.0 (STOE, 2019)
;
_computing_data_collection
;
X-Area Pilatus3_SV 1.31.154.0 (STOE, 2019)
;
_computing_data_reduction
;
X-Area Integrate 1.77.0.0 (STOE, 2019)
X-Area LANA 1.77.1.0 (STOE, 2019)
X-Area X-Red32 1.65.0.0 (STOE, 2018)
;
_computing_molecular_graphics 'Olex2 1.3 (Dolomanov et al., 2009)'
_computing_publication_material
;
STOE & Cie GmbH, X-Area, software package for collecting single-crystal or
multi-domain crystal data on STOE area-detector diffractometers, for image 
processing, for the correction and scaling of reflection intensities and 
for outlier rejection, version 1.88, Darmstadt 2019
;
_computing_structure_refinement 'SHELXL 2018/3 (Sheldrick, 2015)'
_computing_structure_solution 'SHELXT 2018/2 (Sheldrick, 2018)'
_diffrn_ambient_temperature 150
_diffrn_detector Pilatus300K
_diffrn_detector_area_resol_mean 5.81
_diffrn_detector_type 'DECTRIS PILATUS 300K'
_diffrn_measured_fraction_theta_full 0.955
_diffrn_measured_fraction_theta_max 0.950
_diffrn_measurement_device 'Eulerian 4-circle diffractometer'
_diffrn_measurement_device_type 'STOE STADIVARI'
_diffrn_measurement_method 'rotation method, \w scans'
_diffrn_radiation_collimation '1.2 0.6 mm diameter'
_diffrn_radiation_monochromator 'Graded multilayer mirror'
_diffrn_radiation_polarisn_norm 0
_diffrn_radiation_probe x-ray
_diffrn_radiation_type GaK\a
_diffrn_radiation_wavelength 1.34143
_diffrn_reflns_av_R_equivalents 0.0486
_diffrn_reflns_av_unetI/netI 0.0385
_diffrn_reflns_Laue_measured_fraction_full 0.955
_diffrn_reflns_Laue_measured_fraction_max 0.950
_diffrn_reflns_limit_h_max 25
_diffrn_reflns_limit_h_min -21
_diffrn_reflns_limit_k_max 15
_diffrn_reflns_limit_k_min -19
_diffrn_reflns_limit_l_max 33
_diffrn_reflns_limit_l_min -37
_diffrn_reflns_number 59250
_diffrn_reflns_point_group_measured_fraction_full 0.955
_diffrn_reflns_point_group_measured_fraction_max 0.950
_diffrn_reflns_theta_full 53.597
_diffrn_reflns_theta_max 58.129
_diffrn_reflns_theta_min 2.559
_diffrn_source 'Metaljet D2'
_diffrn_source_current 3.570
_diffrn_source_power 0.250
_diffrn_source_voltage 70
_exptl_absorpt_coefficient_mu 0.405
_exptl_absorpt_correction_T_max 0.9821
_exptl_absorpt_correction_T_min 0.1407
_exptl_absorpt_correction_type multi-scan
_exptl_absorpt_process_details
;
STOE X-Red32, absorption correction by Gaussian integration, analogous to
P. Coppens in: F. R. Ahmed (Editor), "Crystallographic Computing", Munksgaard,
Copenhagen (1970), 255 - 270. Afterwards scaling of reflection intensities was
performed within STOE LANA. J. Koziskova, F. Hahn, J. Richter, J. Kozisek, Acta
Chimica Slovaca, vol. 9, no. 2, 2016, pp. 136 - 140.
Finally a spherical absorption correction was done within STOE LANA.
;
_exptl_crystal_colour yellow
_exptl_crystal_colour_primary yellow
_exptl_crystal_density_diffrn 1.260
_exptl_crystal_description block
_exptl_crystal_F_000 3776
_exptl_crystal_size_max 0.183
_exptl_crystal_size_mid 0.141
_exptl_crystal_size_min 0.1
_refine_diff_density_max 0.279
_refine_diff_density_min -0.214
_refine_diff_density_rms 0.038
_refine_ls_extinction_method none
_refine_ls_goodness_of_fit_ref 0.964
_refine_ls_hydrogen_treatment constr
_refine_ls_matrix_type full
_refine_ls_number_parameters 541
_refine_ls_number_reflns 9577
_refine_ls_number_restraints 0
_refine_ls_restrained_S_all 0.964
_refine_ls_R_factor_all 0.0746
_refine_ls_R_factor_gt 0.0515
_refine_ls_shift/su_max 0.001
_refine_ls_shift/su_mean 0.000
_refine_ls_structure_factor_coef Fsqd
_refine_ls_weighting_details 'w=1/[\s^2^(Fo^2^)+(0.1005P)^2^] where P=(Fo^2^+2Fc^2^)/3'
_refine_ls_weighting_scheme calc
_refine_ls_wR_factor_gt 0.1520
_refine_ls_wR_factor_ref 0.1612
_reflns_Friedel_coverage 0.000
_reflns_number_gt 5670
_reflns_number_total 9577
_reflns_threshold_expression 'I > 2\s(I)'
_cod_data_source_file d1ce01531a2.cif
_cod_data_source_block mag156_150k
_cod_depositor_comments 'Adding full bibliography for 7244014--7244015.cif.'
_cod_database_code 7244014
_shelx_shelxl_version_number 2018/3
_shelx_space_group_comment
;
The symmetry employed for this shelxl refinement is uniquely defined
by the following loop, which should always be used as a source of
symmetry information in preference to the above space-group names.
They are only intended as comments.
;
_shelx_estimated_absorpt_t_max 0.961
_shelx_estimated_absorpt_t_min 0.930
_olex2_refinement_description
;
1. Fixed Uiso
 At 1.2 times of:
  All C(H) groups
2.a Aromatic/amide H refined with riding coordinates:
 C28(H28), C5(H5), C8(H8), C35(H35), C42(H42), C31(H31), C43(H43), C25(H25),
 C11(H11), C18(H18), C33(H33), C38(H38), C2(H2), C14(H14), C50(H50), C1(H1),
 C51(H51), C32(H32), C39(H39), C34(H34), C46(H46), C16(H16), C21(H21), C22(H22),
  C15(H15), C17(H17), C48(H48), C47(H47), C40(H40), C23(H23), C49(H49),
 C41(H41), C24(H24)
;
_smtbx_masks_void_probe_radius 1.2
_smtbx_masks_void_truncation_radius 1.2
_olex2_date_sample_data_collection 2020-10-01
_olex2_date_sample_submission 2020-09-30
_olex2_diffrn_ambient_temperature_device 'Oxford Cryosystems'
_olex2_exptl_crystal_mounting_method 'The crystal was mounted on a mylar loop in perfluoroether oil'
_olex2_submission_original_sample_id MAG156_150K
_olex2_submission_special_instructions 'No special instructions were received'

loop_
_space_group_symop_operation_xyz
'x, y, z'
'-x+1/2, -y, z+1/2'
'-x, y+1/2, -z+1/2'
'x+1/2, -y+1/2, -z'
'-x, -y, -z'
'x-1/2, y, -z-1/2'
'x, -y-1/2, z-1/2'
'-x-1/2, y-1/2, z'

loop_
_atom_site_label
_atom_site_type_symbol
_atom_site_fract_x
_atom_site_fract_y
_atom_site_fract_z
_atom_site_U_iso_or_equiv
_atom_site_adp_type
_atom_site_occupancy
_atom_site_site_symmetry_order
_atom_site_calc_flag
_atom_site_refinement_flags_posn
_atom_site_refinement_flags_adp
_atom_site_refinement_flags_occupancy
_atom_site_disorder_assembly
_atom_site_disorder_group
N2 N 0.68537(7) 0.24257(10) 0.23846(4) 0.0489(4) Uani 1 1 d . . . . .
N5 N 0.26486(7) 0.52367(10) 0.22828(4) 0.0488(4) Uani 1 1 d . . . . .
N8 N 0.44566(7) 0.33951(11) 0.52208(4) 0.0549(4) Uani 1 1 d . . . . .
C30 C 0.34323(8) 0.57049(12) 0.17352(5) 0.0484(4) Uani 1 1 d . . . . .
C27 C 0.36187(8) 0.44969(13) 0.28244(5) 0.0509(4) Uani 1 1 d . . . . .
C29 C 0.32838(8) 0.52675(11) 0.21650(5) 0.0452(4) Uani 1 1 d . . . . .
C7 C 0.51990(8) 0.33677(13) 0.31176(5) 0.0500(4) Uani 1 1 d . . . . .
C4 C 0.69335(8) 0.27821(12) 0.27880(5) 0.0476(4) Uani 1 1 d . . . . .
C28 C 0.37739(8) 0.49122(13) 0.24253(5) 0.0492(4) Uani 1 1 d . . . . .
H28 H 0.421800 0.495077 0.233216 0.059 Uiso 1 1 calc R U . . .
C36 C 0.24945(8) 0.48454(12) 0.26682(5) 0.0504(4) Uani 1 1 d . . . . .
C44 C 0.62451(8) 0.23533(12) 0.22246(5) 0.0495(4) Uani 1 1 d . . . . .
C6 C 0.57755(8) 0.30206(12) 0.28741(5) 0.0484(4) Uani 1 1 d . . . . .
C12 C 0.42563(8) 0.41206(13) 0.50224(5) 0.0525(4) Uani 1 1 d . . . . .
C13 C 0.39679(9) 0.47794(13) 0.53232(5) 0.0546(5) Uani 1 1 d . . . . .
C5 C 0.64082(8) 0.30828(12) 0.30409(5) 0.0483(4) Uani 1 1 d . . . . .
H5 H 0.648285 0.332902 0.332611 0.058 Uiso 1 1 calc R U . . .
C8 C 0.51602(8) 0.33372(13) 0.35822(5) 0.0533(5) Uani 1 1 d . . . . .
H8 H 0.550519 0.308026 0.374827 0.064 Uiso 1 1 calc R U . . .
C26 C 0.41453(8) 0.40980(13) 0.30951(5) 0.0508(4) Uani 1 1 d . . . . .
N1 N 0.89367(9) 0.28925(13) 0.32459(7) 0.0790(5) Uani 1 1 d . . . . .
N7 N 0.34072(9) 0.59878(14) 0.59105(5) 0.0746(5) Uani 1 1 d . . . . .
C9 C 0.46176(8) 0.36822(13) 0.38038(5) 0.0538(5) Uani 1 1 d . . . . .
C35 C 0.29603(8) 0.44748(13) 0.29443(5) 0.0531(4) Uani 1 1 d . . . . .
H35 H 0.283036 0.420651 0.321464 0.064 Uiso 1 1 calc R U . . .
C19 C 0.47230(9) 0.27752(13) 0.49729(5) 0.0570(5) Uani 1 1 d . . . . .
N4 N 0.37044(10) 0.65633(13) 0.09300(6) 0.0793(5) Uani 1 1 d . . . . .
C42 C 0.46857(8) 0.37365(13) 0.28829(5) 0.0508(4) Uani 1 1 d . . . . .
H42 H 0.470347 0.374278 0.256697 0.061 Uiso 1 1 calc R U . . .
C3 C 0.76261(8) 0.28417(12) 0.29478(6) 0.0500(4) Uani 1 1 d . . . . .
C45 C 0.61857(9) 0.19459(13) 0.17769(5) 0.0534(4) Uani 1 1 d . . . . .
N3 N 0.60994(11) 0.11527(14) 0.09387(6) 0.0841(6) Uani 1 1 d . . . . .
C31 C 0.40544(9) 0.57180(14) 0.15533(6) 0.0620(5) Uani 1 1 d . . . . .
H31 H 0.440682 0.543858 0.170163 0.074 Uiso 1 1 calc R U . . .
C43 C 0.56985(8) 0.26419(13) 0.24567(5) 0.0516(5) Uani 1 1 d . . . . .
H43 H 0.527348 0.258118 0.233128 0.062 Uiso 1 1 calc R U . . .
C10 C 0.45730(8) 0.36021(13) 0.43004(5) 0.0533(5) Uani 1 1 d . . . . .
C25 C 0.41186(9) 0.40628(13) 0.35607(5) 0.0554(5) Uani 1 1 d . . . . .
H25 H 0.375276 0.430376 0.371188 0.066 Uiso 1 1 calc R U . . .
C37 C 0.17829(8) 0.48416(14) 0.27777(6) 0.0567(5) Uani 1 1 d . . . . .
C11 C 0.43032(8) 0.42430(13) 0.45618(5) 0.0538(5) Uani 1 1 d . . . . .
H11 H 0.415034 0.476315 0.443013 0.065 Uiso 1 1 calc R U . . .
C18 C 0.47931(9) 0.28608(14) 0.45095(5) 0.0584(5) Uani 1 1 d . . . . .
H18 H 0.499064 0.241193 0.434076 0.070 Uiso 1 1 calc R U . . .
C33 C 0.29482(10) 0.61346(14) 0.14969(6) 0.0616(5) Uani 1 1 d . . . . .
H33 H 0.250903 0.613865 0.160206 0.074 Uiso 1 1 calc R U . . .
C38 C 0.13309(9) 0.52156(14) 0.24892(7) 0.0626(5) Uani 1 1 d . . . . .
H38 H 0.147383 0.546480 0.221703 0.075 Uiso 1 1 calc R U . . .
C2 C 0.78050(9) 0.32913(14) 0.33274(7) 0.0630(5) Uani 1 1 d . . . . .
H2 H 0.748455 0.359375 0.349575 0.076 Uiso 1 1 calc R U . . .
N9 N 0.52691(12) 0.04590(15) 0.56655(7) 0.0945(7) Uani 1 1 d . . . . .
C14 C 0.38629(10) 0.56249(15) 0.51983(6) 0.0648(5) Uani 1 1 d . . . . .
H14 H 0.397785 0.581230 0.490746 0.078 Uiso 1 1 calc R U . . .
N6 N 0.04306(9) 0.48780(18) 0.29661(7) 0.0948(7) Uani 1 1 d . . . . .
C50 C 0.81242(9) 0.24168(14) 0.27209(7) 0.0615(5) Uani 1 1 d . . . . .
H50 H 0.803110 0.209790 0.245829 0.074 Uiso 1 1 calc R U . . .
C1 C 0.84497(11) 0.32957(16) 0.34581(8) 0.0761(6) Uani 1 1 d . . . . .
H1 H 0.855783 0.360980 0.371963 0.091 Uiso 1 1 calc R U . . .
C20 C 0.49219(11) 0.19753(15) 0.52060(6) 0.0642(5) Uani 1 1 d . . . . .
C51 C 0.87543(10) 0.24648(15) 0.28823(8) 0.0735(6) Uani 1 1 d . . . . .
H51 H 0.908591 0.216858 0.272117 0.088 Uiso 1 1 calc R U . . .
C32 C 0.41601(11) 0.61363(16) 0.11578(7) 0.0745(6) Uani 1 1 d . . . . .
H32 H 0.459053 0.612017 0.103741 0.089 Uiso 1 1 calc R U . . .
C39 C 0.06777(10) 0.52230(15) 0.25993(8) 0.0725(6) Uani 1 1 d . . . . .
H39 H 0.038269 0.549439 0.239858 0.087 Uiso 1 1 calc R U . . .
C34 C 0.31075(12) 0.65536(16) 0.11086(7) 0.0760(6) Uani 1 1 d . . . . .
H34 H 0.276904 0.685641 0.095757 0.091 Uiso 1 1 calc R U . . .
C46 C 0.56140(10) 0.19290(17) 0.15370(6) 0.0761(7) Uani 1 1 d . . . . .
H46 H 0.522943 0.218948 0.165430 0.091 Uiso 1 1 calc R U . . .
C16 C 0.37878(12) 0.45587(16) 0.57554(6) 0.0738(6) Uani 1 1 d . . . . .
H16 H 0.385353 0.398777 0.586210 0.089 Uiso 1 1 calc R U . . .
C21 C 0.46597(11) 0.17645(17) 0.56162(7) 0.0765(6) Uani 1 1 d . . . . .
H21 H 0.435178 0.213902 0.575403 0.092 Uiso 1 1 calc R U . . .
C22 C 0.48431(12) 0.10192(18) 0.58226(8) 0.0851(7) Uani 1 1 d . . . . .
H22 H 0.464779 0.089426 0.610236 0.102 Uiso 1 1 calc R U . . .
C15 C 0.35903(11) 0.61976(15) 0.54973(7) 0.0721(6) Uani 1 1 d . . . . .
H15 H 0.352884 0.677788 0.540352 0.087 Uiso 1 1 calc R U . . .
C17 C 0.35127(13) 0.51790(18) 0.60267(7) 0.0812(7) Uani 1 1 d . . . . .
H17 H 0.339018 0.501064 0.631914 0.097 Uiso 1 1 calc R U . . .
C48 C 0.67160(12) 0.15265(18) 0.15912(7) 0.0809(7) Uani 1 1 d . . . . .
H48 H 0.712090 0.149632 0.174666 0.097 Uiso 1 1 calc R U . . .
C47 C 0.55965(12) 0.15349(18) 0.11264(7) 0.0817(7) Uani 1 1 d . . . . .
H47 H 0.519318 0.154028 0.096830 0.098 Uiso 1 1 calc R U . . .
C40 C 0.15342(11) 0.4454(2) 0.31584(8) 0.0949(9) Uani 1 1 d . . . . .
H40 H 0.181744 0.417207 0.336316 0.114 Uiso 1 1 calc R U . . .
C23 C 0.53782(15) 0.14054(18) 0.50397(8) 0.1032(10) Uani 1 1 d . . . . .
H23 H 0.558488 0.151821 0.476240 0.124 Uiso 1 1 calc R U . . .
C49 C 0.66509(13) 0.1152(2) 0.11781(8) 0.1007(9) Uani 1 1 d . . . . .
H49 H 0.702429 0.087464 0.105460 0.121 Uiso 1 1 calc R U . . .
C41 C 0.08667(12) 0.4486(3) 0.32335(9) 0.1178(12) Uani 1 1 d . . . . .
H41 H 0.070381 0.420991 0.349345 0.141 Uiso 1 1 calc R U . . .
C24 C 0.55346(19) 0.0673(2) 0.52753(9) 0.1228(12) Uani 1 1 d . . . . .
H24 H 0.585289 0.029464 0.515203 0.147 Uiso 1 1 calc R U . . .

loop_
_atom_site_aniso_label
_atom_site_aniso_U_11
_atom_site_aniso_U_22
_atom_site_aniso_U_33
_atom_site_aniso_U_23
_atom_site_aniso_U_13
_atom_site_aniso_U_12
N2 0.0388(8) 0.0677(10) 0.0402(7) -0.0039(6) 0.0002(6) 0.0054(7)
N5 0.0327(7) 0.0702(10) 0.0434(7) -0.0036(6) 0.0016(5) 0.0036(7)
N8 0.0501(9) 0.0799(11) 0.0346(7) 0.0006(7) 0.0032(6) 0.0043(8)
C30 0.0410(9) 0.0600(11) 0.0443(8) -0.0036(7) 0.0013(7) 0.0026(8)
C27 0.0354(9) 0.0815(13) 0.0357(8) -0.0056(8) 0.0014(6) 0.0056(8)
C29 0.0324(9) 0.0613(11) 0.0418(8) -0.0068(7) 0.0029(6) 0.0015(7)
C7 0.0362(9) 0.0801(13) 0.0338(7) -0.0047(7) 0.0017(6) 0.0044(8)
C4 0.0376(9) 0.0641(12) 0.0411(8) 0.0001(7) -0.0016(7) 0.0053(8)
C28 0.0298(8) 0.0788(13) 0.0391(8) -0.0062(8) 0.0027(6) 0.0020(8)
C36 0.0330(9) 0.0720(12) 0.0462(9) -0.0069(8) 0.0035(7) 0.0018(8)
C44 0.0396(10) 0.0708(12) 0.0381(8) -0.0033(7) 0.0000(6) 0.0042(8)
C6 0.0377(9) 0.0744(12) 0.0330(7) -0.0012(7) 0.0001(6) 0.0076(8)
C12 0.0455(10) 0.0778(13) 0.0342(7) -0.0001(8) 0.0016(7) -0.0010(9)
C13 0.0472(10) 0.0816(14) 0.0351(8) -0.0027(8) 0.0034(7) -0.0008(9)
C5 0.0419(10) 0.0697(12) 0.0334(7) -0.0028(7) -0.0033(6) 0.0043(8)
C8 0.0421(10) 0.0850(13) 0.0327(7) 0.0015(8) -0.0007(6) 0.0091(9)
C26 0.0356(9) 0.0816(13) 0.0352(7) -0.0002(8) 0.0019(6) 0.0028(8)
N1 0.0458(10) 0.0801(13) 0.1110(15) -0.0017(11) -0.0211(10) 0.0015(9)
N7 0.0857(13) 0.0892(15) 0.0490(9) -0.0121(9) 0.0131(8) 0.0026(10)
C9 0.0427(10) 0.0873(14) 0.0315(7) -0.0009(8) 0.0032(7) 0.0054(9)
C35 0.0369(9) 0.0843(13) 0.0381(8) -0.0005(8) 0.0049(7) 0.0029(9)
C19 0.0511(11) 0.0834(14) 0.0364(8) 0.0015(8) 0.0020(7) 0.0040(10)
N4 0.0781(13) 0.0924(14) 0.0675(11) 0.0214(9) 0.0186(10) 0.0179(11)
C42 0.0365(9) 0.0860(13) 0.0300(7) -0.0032(7) 0.0003(6) 0.0038(9)
C3 0.0380(9) 0.0624(11) 0.0495(9) 0.0056(8) -0.0033(7) 0.0024(8)
C45 0.0479(10) 0.0729(12) 0.0394(8) -0.0075(8) 0.0025(7) 0.0026(9)
N3 0.0873(14) 0.1127(16) 0.0522(9) -0.0284(10) 0.0033(9) -0.0025(12)
C31 0.0429(10) 0.0819(14) 0.0614(11) 0.0132(9) 0.0086(8) 0.0064(9)
C43 0.0350(9) 0.0817(14) 0.0381(8) -0.0060(8) -0.0016(6) 0.0030(8)
C10 0.0426(10) 0.0858(14) 0.0316(8) 0.0005(8) 0.0018(7) 0.0056(9)
C25 0.0409(10) 0.0906(14) 0.0347(8) -0.0029(8) 0.0044(7) 0.0093(9)
C37 0.0326(9) 0.0866(14) 0.0507(9) -0.0098(9) 0.0049(7) 0.0020(9)
C11 0.0457(10) 0.0833(14) 0.0323(7) 0.0006(8) 0.0013(7) 0.0066(9)
C18 0.0550(11) 0.0833(14) 0.0369(8) -0.0026(8) 0.0034(7) 0.0104(10)
C33 0.0485(11) 0.0850(14) 0.0514(10) 0.0033(9) 0.0046(8) 0.0143(10)
C38 0.0363(10) 0.0773(15) 0.0743(12) -0.0010(10) 0.0024(9) 0.0019(9)
C2 0.0443(11) 0.0817(14) 0.0630(11) -0.0073(10) -0.0113(9) 0.0044(9)
N9 0.1112(17) 0.1068(16) 0.0654(11) 0.0224(10) 0.0105(11) 0.0285(14)
C14 0.0691(14) 0.0859(15) 0.0395(9) 0.0007(9) 0.0067(8) 0.0016(11)
N6 0.0354(9) 0.165(2) 0.0837(13) -0.0090(13) 0.0098(9) 0.0046(11)
C50 0.0374(10) 0.0765(14) 0.0707(11) -0.0075(10) 0.0015(8) 0.0041(9)
C1 0.0563(13) 0.0885(16) 0.0837(14) -0.0074(12) -0.0252(11) -0.0023(12)
C20 0.0638(13) 0.0868(14) 0.0422(9) 0.0043(9) 0.0033(8) 0.0097(11)
C51 0.0412(11) 0.0761(15) 0.1031(17) -0.0011(13) 0.0007(11) 0.0047(10)
C32 0.0589(13) 0.0921(16) 0.0725(13) 0.0196(11) 0.0209(10) 0.0110(12)
C39 0.0352(10) 0.0866(17) 0.0956(16) -0.0016(12) -0.0001(10) 0.0011(10)
C34 0.0697(15) 0.0970(17) 0.0614(12) 0.0165(11) 0.0053(10) 0.0243(12)
C46 0.0574(13) 0.1209(19) 0.0499(10) -0.0257(11) -0.0077(9) 0.0132(12)
C16 0.0960(17) 0.0861(15) 0.0393(9) -0.0018(9) 0.0158(9) 0.0046(12)
C21 0.0721(14) 0.1007(17) 0.0567(11) 0.0189(11) 0.0180(10) 0.0175(12)
C22 0.0813(17) 0.110(2) 0.0637(12) 0.0245(13) 0.0192(11) 0.0189(15)
C15 0.0820(15) 0.0809(15) 0.0533(10) -0.0034(10) 0.0060(10) 0.0051(12)
C17 0.1089(19) 0.0914(18) 0.0435(10) -0.0050(10) 0.0230(11) 0.0008(15)
C48 0.0606(13) 0.120(2) 0.0616(12) -0.0291(12) 0.0026(10) 0.0094(13)
C47 0.0761(16) 0.119(2) 0.0495(11) -0.0233(11) -0.0088(10) 0.0040(14)
C40 0.0413(12) 0.178(3) 0.0655(13) 0.0196(15) 0.0100(10) 0.0036(14)
C23 0.137(2) 0.122(2) 0.0509(12) 0.0191(13) 0.0260(13) 0.0535(19)
C49 0.0773(17) 0.151(3) 0.0737(15) -0.0512(16) 0.0080(13) 0.0075(17)
C41 0.0465(14) 0.226(4) 0.0804(16) 0.0195(19) 0.0188(12) -0.0055(18)
C24 0.166(3) 0.133(3) 0.0692(15) 0.0271(16) 0.0321(17) 0.076(2)

loop_
_atom_type_symbol
_atom_type_description
_atom_type_scat_dispersion_real
_atom_type_scat_dispersion_imag
_atom_type_scat_source
C C 0.0148 0.0070 'International Tables Vol C Tables 4.2.6.8 and 6.1.1.4'
H H 0.0000 0.0000 'International Tables Vol C Tables 4.2.6.8 and 6.1.1.4'
N N 0.0253 0.0136 'International Tables Vol C Tables 4.2.6.8 and 6.1.1.4'
O O 0.0412 0.0250 'International Tables Vol C Tables 4.2.6.8 and 6.1.1.4'

loop_
_exptl_crystal_face_index_h
_exptl_crystal_face_index_k
_exptl_crystal_face_index_l
_exptl_crystal_face_perp_dist
0 0 1 0.0982
1 1 -30 0.0953
1 0 0 0.0799
-30 -2 1 0.0749

loop_
_geom_angle_atom_site_label_1
_geom_angle_atom_site_label_2
_geom_angle_atom_site_label_3
_geom_angle
_geom_angle_site_symmetry_1
_geom_angle_site_symmetry_3
_geom_angle_publ_flag
C44 N2 C4 118.19(14) . . ?
C29 N5 C36 117.92(14) . . ?
C19 N8 C12 118.81(15) . . ?
C31 C30 C29 122.43(16) . . ?
C31 C30 C33 116.23(16) . . ?
C33 C30 C29 121.34(15) . . ?
C28 C27 C26 119.90(14) . . ?
C35 C27 C28 116.90(15) . . ?
C35 C27 C26 123.20(15) . . ?
N5 C29 C30 116.13(14) . . ?
N5 C29 C28 122.27(15) . . ?
C28 C29 C30 121.60(14) . . ?
C8 C7 C6 121.59(15) . . ?
C42 C7 C6 119.80(13) . . ?
C42 C7 C8 118.62(15) . . ?
N2 C4 C5 122.46(15) . . ?
N2 C4 C3 115.48(14) . . ?
C5 C4 C3 122.06(15) . . ?
C27 C28 H28 119.9 . . ?
C29 C28 C27 120.29(15) . . ?
C29 C28 H28 119.9 . . ?
N5 C36 C35 122.82(15) . . ?
N5 C36 C37 114.85(15) . . ?
C35 C36 C37 122.33(16) . . ?
N2 C44 C45 115.83(14) . . ?
N2 C44 C43 122.57(14) . . ?
C43 C44 C45 121.60(15) . . ?
C5 C6 C7 122.23(14) . . ?
C5 C6 C43 117.32(15) . . ?
C43 C6 C7 120.41(15) . . ?
N8 C12 C13 115.33(15) . . ?
N8 C12 C11 122.27(17) . . ?
C11 C12 C13 122.39(17) . . ?
C14 C13 C12 123.27(15) . . ?
C14 C13 C16 116.49(17) . . ?
C16 C13 C12 120.23(19) . . ?
C4 C5 H5 120.2 . . ?
C6 C5 C4 119.67(14) . . ?
C6 C5 H5 120.2 . . ?
C7 C8 H8 119.8 . . ?
C9 C8 C7 120.47(15) . . ?
C9 C8 H8 119.8 . . ?
C42 C26 C27 119.39(13) . . ?
C42 C26 C25 118.20(15) . . ?
C25 C26 C27 122.40(15) . . ?
C51 N1 C1 114.62(18) . . ?
C17 N7 C15 115.55(18) . . ?
C8 C9 C10 119.36(15) . . ?
C25 C9 C8 119.58(14) . . ?
C25 C9 C10 121.02(15) . . ?
C27 C35 H35 120.1 . . ?
C36 C35 C27 119.80(15) . . ?
C36 C35 H35 120.1 . . ?
N8 C19 C18 121.85(18) . . ?
N8 C19 C20 116.81(15) . . ?
C18 C19 C20 121.31(17) . . ?
C32 N4 C34 115.24(17) . . ?
C7 C42 C26 122.12(14) . . ?
C7 C42 H42 118.9 . . ?
C26 C42 H42 118.9 . . ?
C2 C3 C4 122.99(16) . . ?
C2 C3 C50 116.69(17) . . ?
C50 C3 C4 120.29(16) . . ?
C46 C45 C44 123.47(16) . . ?
C46 C45 C48 116.45(17) . . ?
C48 C45 C44 120.02(17) . . ?
C47 N3 C49 115.32(18) . . ?
C30 C31 H31 120.2 . . ?
C32 C31 C30 119.62(19) . . ?
C32 C31 H31 120.2 . . ?
C44 C43 C6 119.79(15) . . ?
C44 C43 H43 120.1 . . ?
C6 C43 H43 120.1 . . ?
C11 C10 C9 122.05(16) . . ?
C11 C10 C18 117.90(15) . . ?
C18 C10 C9 120.03(16) . . ?
C26 C25 H25 119.5 . . ?
C9 C25 C26 120.98(15) . . ?
C9 C25 H25 119.5 . . ?
C38 C37 C36 120.45(17) . . ?
C40 C37 C36 122.70(18) . . ?
C40 C37 C38 116.82(17) . . ?
C12 C11 H11 120.3 . . ?
C10 C11 C12 119.49(17) . . ?
C10 C11 H11 120.3 . . ?
C19 C18 H18 120.2 . . ?
C10 C18 C19 119.65(17) . . ?
C10 C18 H18 120.2 . . ?
C30 C33 H33 120.1 . . ?
C34 C33 C30 119.71(18) . . ?
C34 C33 H33 120.1 . . ?
C37 C38 H38 120.1 . . ?
C39 C38 C37 119.8(2) . . ?
C39 C38 H38 120.1 . . ?
C3 C2 H2 120.3 . . ?
C1 C2 C3 119.4(2) . . ?
C1 C2 H2 120.3 . . ?
C22 N9 C24 114.8(2) . . ?
C13 C14 H14 120.1 . . ?
C13 C14 C15 119.73(18) . . ?
C15 C14 H14 120.1 . . ?
C39 N6 C41 115.34(19) . . ?
C3 C50 H50 120.5 . . ?
C51 C50 C3 119.01(19) . . ?
C51 C50 H50 120.5 . . ?
N1 C1 C2 125.0(2) . . ?
N1 C1 H1 117.5 . . ?
C2 C1 H1 117.5 . . ?
C21 C20 C19 120.89(19) . . ?
C23 C20 C19 123.41(17) . . ?
C23 C20 C21 115.7(2) . . ?
N1 C51 C50 125.3(2) . . ?
N1 C51 H51 117.4 . . ?
C50 C51 H51 117.4 . . ?
N4 C32 C31 124.83(19) . . ?
N4 C32 H32 117.6 . . ?
C31 C32 H32 117.6 . . ?
C38 C39 H39 117.7 . . ?
N6 C39 C38 124.5(2) . . ?
N6 C39 H39 117.7 . . ?
N4 C34 C33 124.3(2) . . ?
N4 C34 H34 117.8 . . ?
C33 C34 H34 117.8 . . ?
C45 C46 H46 119.9 . . ?
C45 C46 C47 120.1(2) . . ?
C47 C46 H46 119.9 . . ?
C13 C16 H16 120.4 . . ?
C17 C16 C13 119.2(2) . . ?
C17 C16 H16 120.4 . . ?
C20 C21 H21 120.0 . . ?
C22 C21 C20 120.0(2) . . ?
C22 C21 H21 120.0 . . ?
N9 C22 C21 125.2(2) . . ?
N9 C22 H22 117.4 . . ?
C21 C22 H22 117.4 . . ?
N7 C15 C14 124.1(2) . . ?
N7 C15 H15 117.9 . . ?
C14 C15 H15 117.9 . . ?
N7 C17 C16 124.89(19) . . ?
N7 C17 H17 117.6 . . ?
C16 C17 H17 117.6 . . ?
C45 C48 H48 120.4 . . ?
C49 C48 C45 119.2(2) . . ?
C49 C48 H48 120.4 . . ?
N3 C47 C46 124.4(2) . . ?
N3 C47 H47 117.8 . . ?
C46 C47 H47 117.8 . . ?
C37 C40 H40 120.7 . . ?
C41 C40 C37 118.7(2) . . ?
C41 C40 H40 120.7 . . ?
C20 C23 H23 120.0 . . ?
C24 C23 C20 119.9(2) . . ?
C24 C23 H23 120.0 . . ?
N3 C49 C48 124.5(2) . . ?
N3 C49 H49 117.7 . . ?
C48 C49 H49 117.7 . . ?
N6 C41 C40 124.8(2) . . ?
N6 C41 H41 117.6 . . ?
C40 C41 H41 117.6 . . ?
N9 C24 C23 124.3(3) . . ?
N9 C24 H24 117.8 . . ?
C23 C24 H24 117.8 . . ?

loop_
_geom_bond_atom_site_label_1
_geom_bond_atom_site_label_2
_geom_bond_distance
_geom_bond_site_symmetry_2
_geom_bond_publ_flag
N2 C4 1.341(2) . ?
N2 C44 1.336(2) . ?
N5 C29 1.344(2) . ?
N5 C36 1.344(2) . ?
N8 C12 1.336(2) . ?
N8 C19 1.331(2) . ?
C30 C29 1.489(2) . ?
C30 C31 1.382(2) . ?
C30 C33 1.389(3) . ?
C27 C28 1.397(2) . ?
C27 C26 1.482(2) . ?
C27 C35 1.391(2) . ?
C29 C28 1.383(2) . ?
C7 C6 1.486(2) . ?
C7 C8 1.399(2) . ?
C7 C42 1.385(2) . ?
C4 C5 1.394(2) . ?
C4 C3 1.495(2) . ?
C28 H28 0.9500 . ?
C36 C35 1.386(2) . ?
C36 C37 1.488(2) . ?
C44 C45 1.491(2) . ?
C44 C43 1.389(2) . ?
C6 C5 1.388(2) . ?
C6 C43 1.393(2) . ?
C12 C13 1.484(3) . ?
C12 C11 1.400(2) . ?
C13 C14 1.379(3) . ?
C13 C16 1.392(2) . ?
C5 H5 0.9500 . ?
C8 H8 0.9500 . ?
C8 C9 1.398(2) . ?
C26 C42 1.391(2) . ?
C26 C25 1.401(2) . ?
N1 C1 1.335(3) . ?
N1 C51 1.330(3) . ?
N7 C15 1.337(3) . ?
N7 C17 1.318(3) . ?
C9 C10 1.500(2) . ?
C9 C25 1.385(2) . ?
C35 H35 0.9500 . ?
C19 C18 1.406(2) . ?
C19 C20 1.480(3) . ?
N4 C32 1.330(3) . ?
N4 C34 1.331(3) . ?
C42 H42 0.9500 . ?
C3 C2 1.385(3) . ?
C3 C50 1.389(3) . ?
C45 C46 1.371(3) . ?
C45 C48 1.379(3) . ?
N3 C47 1.312(3) . ?
N3 C49 1.335(3) . ?
C31 H31 0.9500 . ?
C31 C32 1.370(3) . ?
C43 H43 0.9500 . ?
C10 C11 1.380(3) . ?
C10 C18 1.383(3) . ?
C25 H25 0.9500 . ?
C37 C38 1.392(3) . ?
C37 C40 1.388(3) . ?
C11 H11 0.9500 . ?
C18 H18 0.9500 . ?
C33 H33 0.9500 . ?
C33 C34 1.374(3) . ?
C38 H38 0.9500 . ?
C38 C39 1.373(3) . ?
C2 H2 0.9500 . ?
C2 C1 1.372(3) . ?
N9 C22 1.315(3) . ?
N9 C24 1.333(3) . ?
C14 H14 0.9500 . ?
C14 C15 1.379(3) . ?
N6 C39 1.324(3) . ?
N6 C41 1.344(4) . ?
C50 H50 0.9500 . ?
C50 C51 1.376(3) . ?
C1 H1 0.9500 . ?
C20 C21 1.383(3) . ?
C20 C23 1.376(3) . ?
C51 H51 0.9500 . ?
C32 H32 0.9500 . ?
C39 H39 0.9500 . ?
C34 H34 0.9500 . ?
C46 H46 0.9500 . ?
C46 C47 1.377(3) . ?
C16 H16 0.9500 . ?
C16 C17 1.379(3) . ?
C21 H21 0.9500 . ?
C21 C22 1.362(3) . ?
C22 H22 0.9500 . ?
C15 H15 0.9500 . ?
C17 H17 0.9500 . ?
C48 H48 0.9500 . ?
C48 C49 1.376(3) . ?
C47 H47 0.9500 . ?
C40 H40 0.9500 . ?
C40 C41 1.381(3) . ?
C23 H23 0.9500 . ?
C23 C24 1.374(4) . ?
C49 H49 0.9500 . ?
C41 H41 0.9500 . ?
C24 H24 0.9500 . ?

loop_
_geom_torsion_atom_site_label_1
_geom_torsion_atom_site_label_2
_geom_torsion_atom_site_label_3
_geom_torsion_atom_site_label_4
_geom_torsion
_geom_torsion_site_symmetry_1
_geom_torsion_site_symmetry_2
_geom_torsion_site_symmetry_3
_geom_torsion_site_symmetry_4
_geom_torsion_publ_flag
N2 C4 C5 C6 -0.3(3) . . . . ?
N2 C4 C3 C2 171.22(18) . . . . ?
N2 C4 C3 C50 -10.6(3) . . . . ?
N2 C44 C45 C46 -170.6(2) . . . . ?
N2 C44 C45 C48 12.2(3) . . . . ?
N2 C44 C43 C6 -0.3(3) . . . . ?
N5 C29 C28 C27 0.5(3) . . . . ?
N5 C36 C35 C27 -0.3(3) . . . . ?
N5 C36 C37 C38 0.7(3) . . . . ?
N5 C36 C37 C40 178.9(2) . . . . ?
N8 C12 C13 C14 165.90(18) . . . . ?
N8 C12 C13 C16 -14.1(3) . . . . ?
N8 C12 C11 C10 -0.9(3) . . . . ?
N8 C19 C18 C10 -0.9(3) . . . . ?
N8 C19 C20 C21 20.4(3) . . . . ?
N8 C19 C20 C23 -158.5(2) . . . . ?
C30 C29 C28 C27 -179.25(16) . . . . ?
C30 C31 C32 N4 1.7(4) . . . . ?
C30 C33 C34 N4 1.9(4) . . . . ?
C27 C26 C42 C7 178.86(18) . . . . ?
C27 C26 C25 C9 179.72(19) . . . . ?
C29 N5 C36 C35 -0.2(3) . . . . ?
C29 N5 C36 C37 179.63(15) . . . . ?
C29 C30 C31 C32 -179.6(2) . . . . ?
C29 C30 C33 C34 177.99(19) . . . . ?
C7 C6 C5 C4 -176.95(17) . . . . ?
C7 C6 C43 C44 177.27(17) . . . . ?
C7 C8 C9 C10 177.01(18) . . . . ?
C7 C8 C9 C25 -0.6(3) . . . . ?
C4 N2 C44 C45 -179.51(16) . . . . ?
C4 N2 C44 C43 0.9(3) . . . . ?
C4 C3 C2 C1 178.29(19) . . . . ?
C4 C3 C50 C51 -178.32(19) . . . . ?
C28 C27 C26 C42 -33.2(3) . . . . ?
C28 C27 C26 C25 147.40(19) . . . . ?
C28 C27 C35 C36 0.8(3) . . . . ?
C36 N5 C29 C30 179.85(15) . . . . ?
C36 N5 C29 C28 0.1(2) . . . . ?
C36 C37 C38 C39 -178.63(19) . . . . ?
C36 C37 C40 C41 179.7(3) . . . . ?
C44 N2 C4 C5 -0.6(3) . . . . ?
C44 N2 C4 C3 179.84(16) . . . . ?
C44 C45 C46 C47 -179.6(2) . . . . ?
C44 C45 C48 C49 179.8(2) . . . . ?
C6 C7 C8 C9 178.85(18) . . . . ?
C6 C7 C42 C26 -177.71(18) . . . . ?
C12 N8 C19 C18 -0.6(3) . . . . ?
C12 N8 C19 C20 -178.51(17) . . . . ?
C12 C13 C14 C15 179.79(19) . . . . ?
C12 C13 C16 C17 -179.1(2) . . . . ?
C13 C12 C11 C10 -179.59(17) . . . . ?
C13 C14 C15 N7 -0.8(3) . . . . ?
C13 C16 C17 N7 -0.6(4) . . . . ?
C5 C4 C3 C2 -8.4(3) . . . . ?
C5 C4 C3 C50 169.85(18) . . . . ?
C5 C6 C43 C44 -0.6(3) . . . . ?
C8 C7 C6 C5 -35.8(3) . . . . ?
C8 C7 C6 C43 146.47(19) . . . . ?
C8 C7 C42 C26 1.9(3) . . . . ?
C8 C9 C10 C11 144.52(19) . . . . ?
C8 C9 C10 C18 -36.9(3) . . . . ?
C8 C9 C25 C26 0.8(3) . . . . ?
C26 C27 C28 C29 178.38(17) . . . . ?
C26 C27 C35 C36 -178.48(18) . . . . ?
C9 C10 C11 C12 178.03(16) . . . . ?
C9 C10 C18 C19 -177.19(17) . . . . ?
C35 C27 C28 C29 -0.9(3) . . . . ?
C35 C27 C26 C42 146.12(19) . . . . ?
C35 C27 C26 C25 -33.3(3) . . . . ?
C35 C36 C37 C38 -179.50(19) . . . . ?
C35 C36 C37 C40 -1.3(3) . . . . ?
C19 N8 C12 C13 -179.75(16) . . . . ?
C19 N8 C12 C11 1.5(3) . . . . ?
C19 C20 C21 C22 179.2(2) . . . . ?
C19 C20 C23 C24 -179.7(3) . . . . ?
C42 C7 C6 C5 143.87(19) . . . . ?
C42 C7 C6 C43 -33.9(3) . . . . ?
C42 C7 C8 C9 -0.8(3) . . . . ?
C42 C26 C25 C9 0.3(3) . . . . ?
C3 C4 C5 C6 179.24(17) . . . . ?
C3 C2 C1 N1 0.0(4) . . . . ?
C3 C50 C51 N1 0.0(4) . . . . ?
C45 C44 C43 C6 -179.87(18) . . . . ?
C45 C46 C47 N3 0.6(4) . . . . ?
C45 C48 C49 N3 -1.0(5) . . . . ?
C31 C30 C29 N5 -174.15(17) . . . . ?
C31 C30 C29 C28 5.6(3) . . . . ?
C31 C30 C33 C34 -1.2(3) . . . . ?
C43 C44 C45 C46 9.0(3) . . . . ?
C43 C44 C45 C48 -168.2(2) . . . . ?
C43 C6 C5 C4 0.9(3) . . . . ?
C10 C9 C25 C26 -176.72(19) . . . . ?
C25 C26 C42 C7 -1.7(3) . . . . ?
C25 C9 C10 C11 -37.9(3) . . . . ?
C25 C9 C10 C18 140.6(2) . . . . ?
C37 C36 C35 C27 179.92(18) . . . . ?
C37 C38 C39 N6 -1.4(4) . . . . ?
C37 C40 C41 N6 -0.9(5) . . . . ?
C11 C12 C13 C14 -15.4(3) . . . . ?
C11 C12 C13 C16 164.64(19) . . . . ?
C11 C10 C18 C19 1.4(3) . . . . ?
C18 C19 C20 C21 -157.5(2) . . . . ?
C18 C19 C20 C23 23.6(3) . . . . ?
C18 C10 C11 C12 -0.6(3) . . . . ?
C33 C30 C29 N5 6.7(3) . . . . ?
C33 C30 C29 C28 -173.55(18) . . . . ?
C33 C30 C31 C32 -0.4(3) . . . . ?
C38 C37 C40 C41 -2.0(4) . . . . ?
C2 C3 C50 C51 0.0(3) . . . . ?
C14 C13 C16 C17 0.9(3) . . . . ?
C50 C3 C2 C1 0.0(3) . . . . ?
C1 N1 C51 C50 0.0(4) . . . . ?
C20 C19 C18 C10 176.94(18) . . . . ?
C20 C21 C22 N9 0.7(4) . . . . ?
C20 C23 C24 N9 0.3(6) . . . . ?
C51 N1 C1 C2 0.0(4) . . . . ?
C32 N4 C34 C33 -0.6(4) . . . . ?
C39 N6 C41 C40 2.6(5) . . . . ?
C34 N4 C32 C31 -1.2(4) . . . . ?
C46 C45 C48 C49 2.4(4) . . . . ?
C16 C13 C14 C15 -0.2(3) . . . . ?
C21 C20 C23 C24 1.4(4) . . . . ?
C22 N9 C24 C23 -1.5(5) . . . . ?
C15 N7 C17 C16 -0.4(4) . . . . ?
C17 N7 C15 C14 1.1(3) . . . . ?
C48 C45 C46 C47 -2.3(4) . . . . ?
C47 N3 C49 C48 -0.8(5) . . . . ?
C40 C37 C38 C39 3.0(3) . . . . ?
C23 C20 C21 C22 -1.9(4) . . . . ?
C49 N3 C47 C46 1.0(4) . . . . ?
C41 N6 C39 C38 -1.4(4) . . . . ?
C24 N9 C22 C21 0.9(4) . . . . ?

loop_
_smtbx_masks_void_nr
_smtbx_masks_void_average_x
_smtbx_masks_void_average_y
_smtbx_masks_void_average_z
_smtbx_masks_void_volume
_smtbx_masks_void_count_electrons
_smtbx_masks_void_content
1 -0.046 0.059 0.339 14.7 0.0 ?
2 0.046 -0.059 0.661 14.7 0.0 ?
3 -0.250 -0.479 0.052 597.5 141.7 '3.5 C3H7NO'
4 -0.250 -0.265 0.552 597.5 141.6 '3.5 C3H7NO'
5 -0.046 0.441 0.839 14.7 0.0 ?
6 0.046 0.559 0.161 14.7 0.0 ?
7 0.250 -0.607 0.448 597.5 141.6 '3.5 C3H7NO'
8 0.250 0.420 0.948 597.5 141.6 '3.5 C3H7NO'
9 0.454 0.059 0.161 14.7 0.0 ?
10 0.454 0.441 0.661 14.7 0.0 ?
11 0.546 -0.059 0.839 14.7 0.0 ?
12 0.546 0.559 0.339 14.7 0.0 ?
